data_1536765
loop_
_publ_author_name
'Klevtsova, R.F.'
'Fedorov, K.N.'
'Glinskaya, L.A.'
'Bazarova, Zh.G.'
'Klevtsov, P.V.'
'Bazarov, B.G.'

_publ_section_title
;
 Crystal structure study of K5 (Mn0.5 Zr1.5) (Mo O4)6 ternary molybdate
;
_journal_name_full 'Zhurnal Strukturnoi Khimii (Issue-No. from 1981)'
_journal_page_first 895
_journal_page_last 899
_journal_volume 36
_journal_year 1995
_chemical_formula_sum 'K5 Mn0.5 Mo6 O24 Zr1.5'
_chemical_name_systematic 'K5 (Mn0.5 Zr.5) Zr (Mo O4)6'
_space_group_IT_number 161
_symmetry_space_group_name_Hall 'R 3 -2"c'
_symmetry_space_group_name_H-M 'R 3 c :H'
_cell_angle_alpha 90
_cell_angle_beta 90
_cell_angle_gamma 120
_cell_formula_units_Z 6
_cell_length_a 10.584
_cell_length_b 10.584
_cell_length_c 37.576
_cell_volume 3645.364
_citation_journal_id_ASTM ZSTKAI
_cod_data_source_file Klevtsova_ZSTKAI_1995_1508.cif
_cod_data_source_block K5Mn0.5Mo6O24Zr1.5
_cod_original_cell_volume 3645.363
_cod_database_code 1536765

loop_
_symmetry_equiv_pos_as_xyz
x,y,z
-y,x-y,z
-x+y,-x,z
-y,-x,z+1/2
x,x-y,z+1/2
-x+y,y,z+1/2
x+2/3,y+1/3,z+1/3
-y+2/3,x-y+1/3,z+1/3
-x+y+2/3,-x+1/3,z+1/3
-y+2/3,-x+1/3,z+5/6
x+2/3,x-y+1/3,z+5/6
-x+y+2/3,y+1/3,z+5/6
x+1/3,y+2/3,z+2/3
-y+1/3,x-y+2/3,z+2/3
-x+y+1/3,-x+2/3,z+2/3
-y+1/3,-x+2/3,z+7/6
x+1/3,x-y+2/3,z+7/6
-x+y+1/3,y+2/3,z+7/6

loop_
_atom_site_label
_atom_site_type_symbol
_atom_site_fract_x
_atom_site_fract_y
_atom_site_fract_z
_atom_site_occupancy
_atom_site_U_iso_or_equiv
Zr1 Zr+4 0 0 0 0.5 0.0
O4 O-2 0.2214 0.245 0.1372 1 0.0
O7 O-2 0.4387 0.3491 0.1958 1 0.0
O6 O-2 0.253 0.4806 0.1987 1 0.0
Mo2 Mo+6 0.2957 0.3512 0.2171 1 0.0
K3 K+1 0.3254 0.0467 0.1677 1 0.0
K2 K+1 0 0 0.3954 1 0.0
Mn1 Mn+2 0 0 0 0.5 0.0
Zr2 Zr+4 0 0 0.7497 1 0.0
O8 O-2 0.139 0.1688 0.2159 1 0.0
Mo1 Mo+6 0.3708 0.388 0.1155 1 0.0
O1 O-2 0.3275 0.3915 0.0718 1 0.0
O5 O-2 0.3366 0.3931 0.2617 1 0.0
K1 K+1 0 0 0.1012 1 0.0
O2 O-2 0.5312 0.3693 0.1165 1 0.0
O3 O-2 0.4127 0.5626 0.1345 1 0.0
